data_1555766
loop_
_publ_author_name
'Yang, Changjiang'
'Liu, Wei'
'He, Zijian'
'He, Zhengjie'

_publ_section_title
;
 Divergent Reactivity of Nitrocyclopropanes with Huisgen Zwitterions and
 Facile Syntheses of 3-Alkoxy Pyrazolines and Pyrazoles.
;
_journal_issue 19
_journal_name_full 'Organic letters'
_journal_page_first 4936
_journal_page_last 4939
_journal_paper_doi 10.1021/acs.orglett.6b02415
_journal_volume 18
_journal_year 2016
_chemical_formula_sum 'C13 H13 Br N2 O3'
_chemical_formula_weight 325.16
_space_group_IT_number 2
_space_group_name_Hall '-P 1'
_space_group_name_H-M_alt 'P -1'
_symmetry_cell_setting triclinic
_symmetry_space_group_name_H-M 'P -1'
_atom_sites_solution_hydrogens geom
_atom_sites_solution_primary direct
_atom_sites_solution_secondary difmap
_audit_creation_method SHELXL-97
_cell_angle_alpha 100.061(2)
_cell_angle_beta 106.015(4)
_cell_angle_gamma 108.472(2)
_cell_formula_units_Z 2
_cell_length_a 8.296(3)
_cell_length_b 8.793(3)
_cell_length_c 10.130(3)
_cell_measurement_reflns_used 1688
_cell_measurement_temperature 113(2)
_cell_measurement_theta_max 27.5
_cell_measurement_theta_min 3.5
_cell_volume 645.2(4)
_computing_cell_refinement 'CrystalClear-SM Expert 2.1 b42'
_computing_data_collection 'CrystalClear-SM Expert 2.1 b42 (Rigaku, 2015)'
_computing_data_reduction 'CrystalClear-SM Expert 2.1 b42'
_computing_molecular_graphics 'CrystalStructure 4.1'
_computing_publication_material 'CrystalStructure 4.1 (Rigaku, 2014)'
_computing_structure_refinement 'SHELXL-97 (Sheldrick, 1997)'
_computing_structure_solution 'SHELXS-97 (Sheldrick, 1990)'
_diffrn_ambient_temperature 113(2)
_diffrn_detector_area_resol_mean 5.814
_diffrn_measured_fraction_theta_full 0.983
_diffrn_measured_fraction_theta_max 0.983
_diffrn_measurement_device_type 'Rigaku XtaLAB P200'
_diffrn_measurement_method '\w and \f scans'
_diffrn_radiation_monochromator multilayer
_diffrn_radiation_source 'rotating anode'
_diffrn_radiation_type MoK\a
_diffrn_radiation_wavelength 0.71073
_diffrn_reflns_av_R_equivalents 0.0223
_diffrn_reflns_av_sigmaI/netI 0.0254
_diffrn_reflns_limit_h_max 10
_diffrn_reflns_limit_h_min -10
_diffrn_reflns_limit_k_max 10
_diffrn_reflns_limit_k_min -11
_diffrn_reflns_limit_l_max 13
_diffrn_reflns_limit_l_min -13
_diffrn_reflns_number 7002
_diffrn_reflns_theta_full 27.54
_diffrn_reflns_theta_max 27.54
_diffrn_reflns_theta_min 3.52
_diffrn_standards_decay_% 0
_diffrn_standards_interval_count 0
_diffrn_standards_interval_time 0
_diffrn_standards_number 0
_exptl_absorpt_coefficient_mu 3.191
_exptl_absorpt_correction_T_max 0.7007
_exptl_absorpt_correction_T_min 0.5678
_exptl_absorpt_correction_type multi-scan
_exptl_absorpt_process_details 'REQAB (Rigaku, 1998)'
_exptl_crystal_colour Colorless
_exptl_crystal_density_diffrn 1.674
_exptl_crystal_density_method 'not measured'
_exptl_crystal_description Prism
_exptl_crystal_F_000 328
_exptl_crystal_size_max 0.20
_exptl_crystal_size_mid 0.18
_exptl_crystal_size_min 0.12
_refine_diff_density_max 0.676
_refine_diff_density_min -0.679
_refine_diff_density_rms 0.061
_refine_ls_extinction_method none
_refine_ls_goodness_of_fit_ref 1.078
_refine_ls_hydrogen_treatment mixed
_refine_ls_matrix_type full
_refine_ls_number_parameters 178
_refine_ls_number_reflns 2920
_refine_ls_number_restraints 0
_refine_ls_restrained_S_all 1.078
_refine_ls_R_factor_all 0.0245
_refine_ls_R_factor_gt 0.0227
_refine_ls_shift/su_max 0.001
_refine_ls_shift/su_mean 0.000
_refine_ls_structure_factor_coef Fsqd
_refine_ls_weighting_details 'calc w=1/[\s^2^(Fo^2^)+(0.0357P)^2^+0.1354P] where P=(Fo^2^+2Fc^2^)/3'
_refine_ls_weighting_scheme calc
_refine_ls_wR_factor_gt 0.0611
_refine_ls_wR_factor_ref 0.0614
_reflns_number_gt 2681
_reflns_number_total 2920
_reflns_threshold_expression >2sigma(I)
_cod_data_source_file ol6b02415_si_003.cif
_cod_data_source_block shelx
_cod_depositor_comments
;
The following automatic conversions were performed:

data item '_exptl_absorpt_correction_type' value 'MULTI-SCAN' was
changed to 'multi-scan' in accordance with the
/home/saulius/struct/COD-crude-data/automatic-downloads/DataCite-retrospective/ACS/depositions/lib/dictionaries/cif_core.dic
dictionary named 'cif_core.dic' version 2.4.2 last updated on
2011-04-26.

data item '_symmetry_cell_setting' value 'Triclinic' was changed to
'triclinic' in accordance with the
/home/saulius/struct/COD-crude-data/automatic-downloads/DataCite-retrospective/ACS/depositions/lib/dictionaries/cif_core.dic
dictionary named 'cif_core.dic' version 2.4.2 last updated on
2011-04-26.

Automatic conversion script
Id: cif_fix_values 6909 2019-04-08 15:41:33Z antanas 
;
_cod_original_cell_volume 645.2(3)
_cod_original_sg_symbol_H-M P-1
_cod_database_code 1555766

loop_
_symmetry_equiv_pos_as_xyz
'x, y, z'
'-x, -y, -z'

loop_
_atom_site_label
_atom_site_type_symbol
_atom_site_fract_x
_atom_site_fract_y
_atom_site_fract_z
_atom_site_U_iso_or_equiv
_atom_site_adp_type
_atom_site_occupancy
_atom_site_symmetry_multiplicity
_atom_site_calc_flag
_atom_site_refinement_flags
Br1 Br 1.10519(3) 0.56577(2) 0.211650(19) 0.02468(7) Uani 1 1 d .
O1 O 0.60186(15) 0.00115(14) -0.30852(11) 0.0144(2) Uani 1 1 d .
O2 O 0.37399(17) 0.16195(17) -0.22673(13) 0.0232(3) Uani 1 1 d .
O3 O 0.45499(15) 0.27031(15) 0.01043(12) 0.0159(2) Uani 1 1 d .
N1 N 0.87554(18) 0.10411(16) 0.04244(13) 0.0116(3) Uani 1 1 d .
N2 N 0.83507(17) 0.02941(16) -0.10068(13) 0.0118(3) Uani 1 1 d .
C1 C 1.1072(2) 0.4440(2) 0.34915(17) 0.0154(3) Uani 1 1 d .
C2 C 1.2658(2) 0.4961(2) 0.46712(19) 0.0226(4) Uani 1 1 d .
H2 H 1.3699 0.5899 0.4778 0.027 Uiso 1 1 calc R
C3 C 1.2701(2) 0.4091(2) 0.56929(18) 0.0253(4) Uani 1 1 d .
H3 H 1.3778 0.4435 0.6505 0.030 Uiso 1 1 calc R
C4 C 1.1188(3) 0.2731(2) 0.55340(17) 0.0221(4) Uani 1 1 d .
H4 H 1.1227 0.2133 0.6230 0.027 Uiso 1 1 calc R
C5 C 0.9610(2) 0.2237(2) 0.43563(17) 0.0173(3) Uani 1 1 d .
H5 H 0.8572 0.1302 0.4257 0.021 Uiso 1 1 calc R
C6 C 0.9517(2) 0.30893(19) 0.33128(15) 0.0125(3) Uani 1 1 d .
C7 C 0.7730(2) 0.2601(2) 0.21174(15) 0.0131(3) Uani 1 1 d .
H7A H 0.6756 0.1860 0.2369 0.016 Uiso 1 1 calc R
H7B H 0.7488 0.3626 0.2067 0.016 Uiso 1 1 calc R
C8 C 0.7597(2) 0.17322(18) 0.06560(15) 0.0106(3) Uani 1 1 d .
C9 C 0.6326(2) 0.14438(18) -0.06854(15) 0.0106(3) Uani 1 1 d .
C10 C 0.6880(2) 0.05477(18) -0.16580(15) 0.0112(3) Uani 1 1 d .
C11 C 0.6895(2) -0.0747(2) -0.38771(17) 0.0190(3) Uani 1 1 d .
H11A H 0.8141 0.0042 -0.3648 0.028 Uiso 1 1 calc R
H11B H 0.6221 -0.1036 -0.4907 0.028 Uiso 1 1 calc R
H11C H 0.6922 -0.1763 -0.3617 0.028 Uiso 1 1 calc R
C12 C 0.4760(2) 0.19093(19) -0.10613(16) 0.0127(3) Uani 1 1 d .
C13 C 0.3032(2) 0.3224(2) -0.01866(19) 0.0202(3) Uani 1 1 d .
H13A H 0.3199 0.4026 -0.0747 0.030 Uiso 1 1 calc R
H13B H 0.2964 0.3754 0.0721 0.030 Uiso 1 1 calc R
H13C H 0.1902 0.2245 -0.0730 0.030 Uiso 1 1 calc R
H1 H 0.967(3) 0.097(2) 0.104(2) 0.011(4) Uiso 1 1 d .

loop_
_atom_site_aniso_label
_atom_site_aniso_U_11
_atom_site_aniso_U_22
_atom_site_aniso_U_33
_atom_site_aniso_U_23
_atom_site_aniso_U_13
_atom_site_aniso_U_12
Br1 0.03346(12) 0.01754(10) 0.03076(11) 0.01121(7) 0.01987(8) 0.01010(8)
O1 0.0149(5) 0.0187(5) 0.0081(5) 0.0001(4) 0.0020(4) 0.0082(5)
O2 0.0217(6) 0.0339(7) 0.0145(5) 0.0037(5) -0.0005(5) 0.0189(6)
O3 0.0137(5) 0.0197(6) 0.0159(5) 0.0016(4) 0.0038(4) 0.0116(5)
N1 0.0110(6) 0.0149(6) 0.0078(6) 0.0011(5) 0.0007(5) 0.0070(5)
N2 0.0121(6) 0.0128(6) 0.0094(6) 0.0011(5) 0.0028(5) 0.0056(5)
C1 0.0179(8) 0.0138(7) 0.0157(7) 0.0018(6) 0.0072(6) 0.0076(6)
C2 0.0133(8) 0.0207(8) 0.0247(8) -0.0067(7) 0.0031(7) 0.0051(7)
C3 0.0203(9) 0.0365(10) 0.0136(7) -0.0070(7) -0.0020(6) 0.0182(8)
C4 0.0302(9) 0.0328(9) 0.0114(7) 0.0063(7) 0.0067(7) 0.0231(8)
C5 0.0209(8) 0.0208(8) 0.0140(7) 0.0050(6) 0.0072(6) 0.0119(7)
C6 0.0130(7) 0.0146(7) 0.0094(6) -0.0003(5) 0.0029(5) 0.0077(6)
C7 0.0117(7) 0.0170(7) 0.0095(6) 0.0015(5) 0.0023(5) 0.0064(6)
C8 0.0096(7) 0.0100(6) 0.0114(7) 0.0025(5) 0.0028(5) 0.0038(6)
C9 0.0107(7) 0.0104(6) 0.0102(6) 0.0025(5) 0.0032(5) 0.0041(6)
C10 0.0115(7) 0.0097(6) 0.0101(6) 0.0021(5) 0.0026(5) 0.0029(6)
C11 0.0230(8) 0.0229(8) 0.0119(7) 0.0008(6) 0.0069(6) 0.0117(7)
C12 0.0125(7) 0.0113(7) 0.0145(7) 0.0036(5) 0.0042(6) 0.0055(6)
C13 0.0150(8) 0.0208(8) 0.0280(9) 0.0049(7) 0.0073(7) 0.0124(7)

loop_
_atom_type_symbol
_atom_type_description
_atom_type_scat_dispersion_real
_atom_type_scat_dispersion_imag
_atom_type_scat_source
C C 0.0033 0.0016 'International Tables Vol C Tables 4.2.6.8 and 6.1.1.4'
H H 0.0000 0.0000 'International Tables Vol C Tables 4.2.6.8 and 6.1.1.4'
N N 0.0061 0.0033 'International Tables Vol C Tables 4.2.6.8 and 6.1.1.4'
O O 0.0106 0.0060 'International Tables Vol C Tables 4.2.6.8 and 6.1.1.4'
Br Br -0.2901 2.4595 'International Tables Vol C Tables 4.2.6.8 and 6.1.1.4'

loop_
_geom_angle_atom_site_label_1
_geom_angle_atom_site_label_2
_geom_angle_atom_site_label_3
_geom_angle
C10 O1 C11 114.85(12)
C12 O3 C13 115.30(12)
C8 N1 N2 113.40(12)
C8 N1 H1 128.9(13)
N2 N1 H1 117.7(13)
C10 N2 N1 103.32(12)
C2 C1 C6 121.98(16)
C2 C1 Br1 118.04(13)
C6 C1 Br1 119.97(12)
C1 C2 C3 119.00(17)
C1 C2 H2 120.5
C3 C2 H2 120.5
C4 C3 C2 120.33(15)
C4 C3 H3 119.8
C2 C3 H3 119.8
C3 C4 C5 119.90(16)
C3 C4 H4 120.1
C5 C4 H4 120.1
C4 C5 C6 121.25(16)
C4 C5 H5 119.4
C6 C5 H5 119.4
C1 C6 C5 117.53(14)
C1 C6 C7 122.89(14)
C5 C6 C7 119.42(14)
C8 C7 C6 116.09(13)
C8 C7 H7A 108.3
C6 C7 H7A 108.3
C8 C7 H7B 108.3
C6 C7 H7B 108.3
H7A C7 H7B 107.4
N1 C8 C9 106.45(13)
N1 C8 C7 123.70(13)
C9 C8 C7 129.84(14)
C8 C9 C10 104.14(13)
C8 C9 C12 129.78(14)
C10 C9 C12 126.07(13)
N2 C10 O1 123.25(14)
N2 C10 C9 112.68(13)
O1 C10 C9 124.07(14)
O1 C11 H11A 109.5
O1 C11 H11B 109.5
H11A C11 H11B 109.5
O1 C11 H11C 109.5
H11A C11 H11C 109.5
H11B C11 H11C 109.5
O2 C12 O3 122.84(14)
O2 C12 C9 125.02(14)
O3 C12 C9 112.14(13)
O3 C13 H13A 109.5
O3 C13 H13B 109.5
H13A C13 H13B 109.5
O3 C13 H13C 109.5
H13A C13 H13C 109.5
H13B C13 H13C 109.5

loop_
_geom_bond_atom_site_label_1
_geom_bond_atom_site_label_2
_geom_bond_distance
Br1 C1 1.8992(17)
O1 C10 1.3422(18)
O1 C11 1.4348(19)
O2 C12 1.207(2)
O3 C12 1.3469(19)
O3 C13 1.4462(19)
N1 C8 1.339(2)
N1 N2 1.3803(17)
N1 H1 0.86(2)
N2 C10 1.324(2)
C1 C2 1.389(2)
C1 C6 1.390(2)
C2 C3 1.390(3)
C2 H2 0.9500
C3 C4 1.379(3)
C3 H3 0.9500
C4 C5 1.387(2)
C4 H4 0.9500
C5 C6 1.398(2)
C5 H5 0.9500
C6 C7 1.508(2)
C7 C8 1.500(2)
C7 H7A 0.9900
C7 H7B 0.9900
C8 C9 1.393(2)
C9 C10 1.418(2)
C9 C12 1.456(2)
C11 H11A 0.9800
C11 H11B 0.9800
C11 H11C 0.9800
C13 H13A 0.9800
C13 H13B 0.9800
C13 H13C 0.9800

loop_
_geom_hbond_atom_site_label_D
_geom_hbond_atom_site_label_H
_geom_hbond_atom_site_label_A
_geom_hbond_distance_DH
_geom_hbond_distance_HA
_geom_hbond_distance_DA
_geom_hbond_angle_DHA
_geom_hbond_site_symmetry_A
N1 H1 N2 0.86(2) 2.27(2) 2.9557(19) 136.9(17) 2_755

loop_
_geom_torsion_atom_site_label_1
_geom_torsion_atom_site_label_2
_geom_torsion_atom_site_label_3
_geom_torsion_atom_site_label_4
_geom_torsion
C8 N1 N2 C10 -0.17(17)
C6 C1 C2 C3 1.0(2)
Br1 C1 C2 C3 179.82(13)
C1 C2 C3 C4 0.0(3)
C2 C3 C4 C5 -0.6(3)
C3 C4 C5 C6 0.3(3)
C2 C1 C6 C5 -1.3(2)
Br1 C1 C6 C5 179.91(11)
C2 C1 C6 C7 174.06(15)
Br1 C1 C6 C7 -4.8(2)
C4 C5 C6 C1 0.6(2)
C4 C5 C6 C7 -174.85(15)
C1 C6 C7 C8 75.37(19)
C5 C6 C7 C8 -109.40(17)
N2 N1 C8 C9 0.10(17)
N2 N1 C8 C7 179.27(13)
C6 C7 C8 N1 16.1(2)
C6 C7 C8 C9 -164.93(15)
N1 C8 C9 C10 0.01(16)
C7 C8 C9 C10 -179.09(15)
N1 C8 C9 C12 179.42(15)
C7 C8 C9 C12 0.3(3)
N1 N2 C10 O1 -179.90(13)
N1 N2 C10 C9 0.17(17)
C11 O1 C10 N2 -4.9(2)
C11 O1 C10 C9 175.04(14)
C8 C9 C10 N2 -0.12(17)
C12 C9 C10 N2 -179.56(14)
C8 C9 C10 O1 179.95(14)
C12 C9 C10 O1 0.5(2)
C13 O3 C12 O2 -1.3(2)
C13 O3 C12 C9 179.24(13)
C8 C9 C12 O2 179.03(17)
C10 C9 C12 O2 -1.7(3)
C8 C9 C12 O3 -1.5(2)
C10 C9 C12 O3 177.76(14)
